data_7208185
loop_
_publ_author_name
'Tadesse, Haregewine'
'Blake, Alexander J.'
'Champness, Neil R.'
'Warren, John E.'
'Rizkallah, Pierre J.'
'Licence, Peter'

_publ_section_title
;
 Supramolecular architectures of symmetrical dicationic ionic liquid based
 systems
;
_journal_issue 15
_journal_name_full CrystEngComm
_journal_page_first 4886
_journal_paper_doi 10.1039/c2ce25106j
_journal_volume 14
_journal_year 2012
_chemical_formula_moiety 'C18 H32 N4 2+, 2(Br -)'
_chemical_formula_sum 'C18 H32 Br2 N4'
_chemical_formula_weight 464.30
_chemical_name_systematic
;

?

;
_space_group_IT_number 14
_symmetry_cell_setting monoclinic
_symmetry_space_group_name_Hall '-P 2yn'
_symmetry_space_group_name_H-M 'P 1 21/n 1'
_atom_sites_solution_hydrogens geom
_atom_sites_solution_primary direct
_atom_sites_solution_secondary difmap
_audit_creation_method 'enCIFer eding of SHELXL97 CIF output'
_cell_angle_alpha 90.00
_cell_angle_beta 95.503(2)
_cell_angle_gamma 90.00
_cell_formula_units_Z 2
_cell_length_a 7.3281(7)
_cell_length_b 12.8100(12)
_cell_length_c 11.3249(10)
_cell_measurement_reflns_used 3376
_cell_measurement_temperature 150(2)
_cell_measurement_theta_max 27.5
_cell_measurement_theta_min 2.4
_cell_volume 1058.20(17)
_computing_cell_refinement 'Bruker SAINT version 6.36a (Bruker, 2002)'
_computing_data_collection 'Bruker SMART version 5.624 (Bruker, 2001)'
_computing_data_reduction 'Bruker SAINT; Bruker SHELXTL (Bruker, 2001)'
_computing_molecular_graphics 'MERCURY (Bruno et al., 2006)'
_computing_publication_material 'enCIFer(Allen et al.,2004);PLATON(Spek,2003)'
_computing_structure_refinement 'SHELXL-97 (Sheldrick, 2008)'
_computing_structure_solution 'SHELXS-97 (Sheldrick, 2008)'
_diffrn_ambient_temperature 150(2)
_diffrn_measured_fraction_theta_full 0.997
_diffrn_measured_fraction_theta_max 0.997
_diffrn_measurement_device_type 'Bruker SMART1000 CCD area detector'
_diffrn_measurement_method omega
_diffrn_radiation_monochromator graphite
_diffrn_radiation_source 'normal-focus sealed tube'
_diffrn_radiation_type MoK\a
_diffrn_radiation_wavelength 0.71073
_diffrn_reflns_av_R_equivalents 0.013
_diffrn_reflns_av_sigmaI/netI 0.014
_diffrn_reflns_limit_h_max 8
_diffrn_reflns_limit_h_min -9
_diffrn_reflns_limit_k_max 16
_diffrn_reflns_limit_k_min -16
_diffrn_reflns_limit_l_max 14
_diffrn_reflns_limit_l_min -8
_diffrn_reflns_number 6672
_diffrn_reflns_theta_full 27.47
_diffrn_reflns_theta_max 27.47
_diffrn_reflns_theta_min 2.41
_diffrn_standards_decay_% 0
_diffrn_standards_number 0
_exptl_absorpt_coefficient_mu 3.838
_exptl_absorpt_correction_T_max 1
_exptl_absorpt_correction_T_min 0.72
_exptl_absorpt_correction_type multi-scan
_exptl_absorpt_process_details '(Bruker SHELXTL; Bruker, 2001)'
_exptl_crystal_colour colourless
_exptl_crystal_density_diffrn 1.457
_exptl_crystal_density_method 'not measured'
_exptl_crystal_description block
_exptl_crystal_F_000 476
_exptl_crystal_size_max 0.28
_exptl_crystal_size_mid 0.22
_exptl_crystal_size_min 0.16
_refine_diff_density_max 0.56
_refine_diff_density_min -0.47
_refine_diff_density_rms 0.06
_refine_ls_extinction_method none
_refine_ls_goodness_of_fit_ref 1.06
_refine_ls_hydrogen_treatment constr
_refine_ls_matrix_type full
_refine_ls_number_parameters 112
_refine_ls_number_reflns 2419
_refine_ls_number_restraints 0
_refine_ls_restrained_S_all 1.06
_refine_ls_R_factor_all 0.0346
_refine_ls_R_factor_gt 0.0290
_refine_ls_shift/su_max 0.001
_refine_ls_shift/su_mean 0.000
_refine_ls_structure_factor_coef Fsqd
_refine_ls_weighting_details 'calc w=1/[\s^2^(Fo^2^)+(0.033P)^2^+0.733P] where P=(Fo^2^+2Fc^2^)/3'
_refine_ls_weighting_scheme calc
_refine_ls_wR_factor_gt 0.0695
_refine_ls_wR_factor_ref 0.0717
_reflns_number_gt 2110
_reflns_number_total 2419
_reflns_threshold_expression I>2\s(I)
_cod_data_source_file c2ce25106j.txt
_cod_data_source_block 2
_cod_depositor_comments
;
The following automatic conversions were performed:

'_symmetry_cell_setting' value 'Monoclinic' changed to 'monoclinic'
according to /home/saulius/struct/CIF-dictionaries/cif_core.dic
dictionary named 'cif_core.dic' version 2.4.1 from 2010-06-29.

Automatic conversion script
Id: cif_fix_values 1891 2012-01-12 08:04:46Z andrius 
;
_cod_original_cell_volume 1058.2(3)
_cod_original_sg_symbol_H-M 'P 21/n'
_cod_database_code 7208185

loop_
_symmetry_equiv_pos_as_xyz
'x, y, z'
'-x+1/2, y+1/2, -z+1/2'
'-x, -y, -z'
'x-1/2, -y-1/2, z-1/2'

loop_
_atom_site_label
_atom_site_type_symbol
_atom_site_fract_x
_atom_site_fract_y
_atom_site_fract_z
_atom_site_U_iso_or_equiv
_atom_site_adp_type
_atom_site_occupancy
_atom_site_symmetry_multiplicity
_atom_site_calc_flag
_atom_site_refinement_flags
_atom_site_disorder_assembly
_atom_site_disorder_group
Br1 Br 0.09472(3) 0.27839(2) 0.30283(2) 0.04339(10) Uani 1 1 d . . .
N1 N -0.2663(3) 0.4503(2) 0.49037(18) 0.0548(6) Uani 1 1 d . . .
C2 C -0.3470(3) 0.3943(2) 0.4005(2) 0.0406(5) Uani 1 1 d . A .
N3 N -0.4057(2) 0.46175(14) 0.31529(14) 0.0287(4) Uani 1 1 d . . .
C4 C -0.3603(3) 0.56179(18) 0.3529(2) 0.0372(5) Uani 1 1 d . A .
H4A H -0.3857 0.6243 0.3093 0.045 Uiso 1 1 calc R . .
C5 C -0.2741(3) 0.5545(3) 0.4619(2) 0.0536(7) Uani 1 1 d . A .
H5A H -0.2271 0.6107 0.5104 0.064 Uiso 1 1 calc R . .
C6 C -0.1794(5) 0.4285(5) 0.6097(4) 0.0363(14) Uiso 0.566(12) 1 d P A 1
H6A H -0.2633 0.3876 0.6538 0.054 Uiso 0.566(12) 1 calc PR A 1
H6B H -0.1505 0.4944 0.6512 0.054 Uiso 0.566(12) 1 calc PR A 1
H6C H -0.0662 0.3888 0.6039 0.054 Uiso 0.566(12) 1 calc PR A 1
C6' C -0.1766(7) 0.3771(6) 0.5906(5) 0.0384(18) Uiso 0.434(12) 1 d P A 2
H6D H -0.2727 0.3388 0.6266 0.058 Uiso 0.434(12) 1 calc PR A 2
H6E H -0.1066 0.4194 0.6513 0.058 Uiso 0.434(12) 1 calc PR A 2
H6F H -0.0943 0.3276 0.5565 0.058 Uiso 0.434(12) 1 calc PR A 2
C7 C -0.3728(4) 0.2808(2) 0.3976(4) 0.0699(10) Uani 1 1 d . . .
H7A H -0.4923 0.2642 0.3552 0.105 Uiso 1 1 calc R A .
H7B H -0.3681 0.2540 0.4789 0.105 Uiso 1 1 calc R . .
H7C H -0.2755 0.2483 0.3567 0.105 Uiso 1 1 calc R . .
C8 C -0.4897(3) 0.43516(19) 0.19624(19) 0.0358(5) Uani 1 1 d . A .
H8A H -0.5581 0.4963 0.1616 0.043 Uiso 1 1 calc R . .
H8B H -0.5779 0.3773 0.2020 0.043 Uiso 1 1 calc R . .
C9 C -0.3444(3) 0.40272(18) 0.11526(19) 0.0363(5) Uani 1 1 d . . .
H9A H -0.2739 0.3432 0.1519 0.044 Uiso 1 1 calc R A .
H9B H -0.4063 0.3786 0.0386 0.044 Uiso 1 1 calc R . .
C10 C -0.2121(3) 0.49002(17) 0.09199(18) 0.0317(4) Uani 1 1 d . A .
H10A H -0.1519 0.5152 0.1687 0.038 Uiso 1 1 calc R . .
H10B H -0.2821 0.5490 0.0536 0.038 Uiso 1 1 calc R . .
C11 C -0.0651(3) 0.45606(17) 0.01308(18) 0.0326(4) Uani 1 1 d . . .
H11A H 0.0068 0.3982 0.0524 0.039 Uiso 1 1 calc R A .
H11B H -0.1255 0.4292 -0.0628 0.039 Uiso 1 1 calc R . .

loop_
_atom_site_aniso_label
_atom_site_aniso_U_11
_atom_site_aniso_U_22
_atom_site_aniso_U_33
_atom_site_aniso_U_23
_atom_site_aniso_U_13
_atom_site_aniso_U_12
Br1 0.03363(13) 0.05510(16) 0.04172(14) -0.00212(11) 0.00501(9) -0.00853(10)
N1 0.0240(9) 0.110(2) 0.0309(10) 0.0232(12) 0.0067(8) -0.0079(11)
C2 0.0224(9) 0.0541(14) 0.0473(13) 0.0226(11) 0.0135(9) 0.0019(9)
N3 0.0252(8) 0.0333(9) 0.0287(9) 0.0045(7) 0.0081(6) -0.0013(7)
C4 0.0368(11) 0.0403(12) 0.0374(12) -0.0050(9) 0.0185(9) -0.0072(9)
C5 0.0404(13) 0.088(2) 0.0351(12) -0.0137(13) 0.0187(10) -0.0280(13)
C7 0.0472(15) 0.0517(16) 0.116(3) 0.0440(18) 0.0354(17) 0.0089(13)
C8 0.0257(9) 0.0494(12) 0.0324(11) -0.0036(9) 0.0034(8) -0.0042(9)
C9 0.0321(10) 0.0427(12) 0.0348(11) -0.0110(9) 0.0067(8) -0.0032(9)
C10 0.0298(9) 0.0394(11) 0.0270(10) -0.0054(9) 0.0085(8) 0.0024(9)
C11 0.0323(10) 0.0384(11) 0.0283(10) -0.0067(8) 0.0095(8) 0.0047(9)

loop_
_atom_type_symbol
_atom_type_description
_atom_type_scat_dispersion_real
_atom_type_scat_dispersion_imag
_atom_type_scat_source
C C 0.0033 0.0016 'International Tables Vol C Tables 4.2.6.8 and 6.1.1.4'
H H 0.0000 0.0000 'International Tables Vol C Tables 4.2.6.8 and 6.1.1.4'
N N 0.0061 0.0033 'International Tables Vol C Tables 4.2.6.8 and 6.1.1.4'
Br Br -0.2901 2.4595 'International Tables Vol C Tables 4.2.6.8 and 6.1.1.4'

loop_
_geom_angle_atom_site_label_1
_geom_angle_atom_site_label_2
_geom_angle_atom_site_label_3
_geom_angle
_geom_angle_site_symmetry_1
C2 N1 C5 109.7(2) .
C2 N1 C6 136.2(3) .
C5 N1 C6 114.0(3) .
C2 N1 C6' 110.8(4) .
C5 N1 C6' 139.2(4) .
N3 C2 N1 106.9(2) .
N3 C2 C7 126.4(3) .
N1 C2 C7 126.6(3) .
C2 N3 C4 109.03(19) .
C2 N3 C8 126.2(2) .
C4 N3 C8 124.50(18) .
C5 C4 N3 107.4(2) .
C5 C4 H4A 126.3 .
N3 C4 H4A 126.3 .
C4 C5 N1 106.9(2) .
C4 C5 H5A 126.5 .
N1 C5 H5A 126.5 .
N1 C6 H6A 109.5 .
N1 C6 H6B 109.5 .
N1 C6 H6C 109.5 .
N1 C6' H6D 109.5 .
N1 C6' H6E 109.5 .
H6D C6' H6E 109.5 .
N1 C6' H6F 109.5 .
H6D C6' H6F 109.5 .
H6E C6' H6F 109.5 .
C2 C7 H7A 109.5 .
C2 C7 H7B 109.5 .
H7A C7 H7B 109.5 .
C2 C7 H7C 109.5 .
H7A C7 H7C 109.5 .
H7B C7 H7C 109.5 .
N3 C8 C9 111.07(16) .
N3 C8 H8A 109.4 .
C9 C8 H8A 109.4 .
N3 C8 H8B 109.4 .
C9 C8 H8B 109.4 .
H8A C8 H8B 108.0 .
C10 C9 C8 113.38(18) .
C10 C9 H9A 108.9 .
C8 C9 H9A 108.9 .
C10 C9 H9B 108.9 .
C8 C9 H9B 108.9 .
H9A C9 H9B 107.7 .
C9 C10 C11 112.91(17) .
C9 C10 H10A 109.0 .
C11 C10 H10A 109.0 .
C9 C10 H10B 109.0 .
C11 C10 H10B 109.0 .
H10A C10 H10B 107.8 .
C11 C11 C10 113.2(2) 3_565
C11 C11 H11A 108.9 3_565
C10 C11 H11A 108.9 .
C11 C11 H11B 108.9 3_565
C10 C11 H11B 108.9 .
H11A C11 H11B 107.8 .

loop_
_geom_bond_atom_site_label_1
_geom_bond_atom_site_label_2
_geom_bond_distance
_geom_bond_site_symmetry_2
N1 C2 1.336(4) .
N1 C5 1.373(4) .
N1 C6 1.464(4) .
N1 C6' 1.567(6) .
C2 N3 1.336(3) .
C2 C7 1.466(4) .
N3 C4 1.381(3) .
N3 C8 1.467(3) .
C4 C5 1.334(4) .
C4 H4A 0.9500 .
C5 H5A 0.9500 .
C6 H6A 0.9800 .
C6 H6B 0.9800 .
C6 H6C 0.9800 .
C6' H6D 0.9800 .
C6' H6E 0.9800 .
C6' H6F 0.9800 .
C7 H7A 0.9800 .
C7 H7B 0.9800 .
C7 H7C 0.9800 .
C8 C9 1.528(3) .
C8 H8A 0.9900 .
C8 H8B 0.9900 .
C9 C10 1.519(3) .
C9 H9A 0.9900 .
C9 H9B 0.9900 .
C10 C11 1.528(3) .
C10 H10A 0.9900 .
C10 H10B 0.9900 .
C11 C11 1.523(4) 3_565
C11 H11A 0.9900 .
C11 H11B 0.9900 .

loop_
_geom_torsion_atom_site_label_1
_geom_torsion_atom_site_label_2
_geom_torsion_atom_site_label_3
_geom_torsion_atom_site_label_4
_geom_torsion
_geom_torsion_site_symmetry_4
C5 N1 C2 N3 0.0(2) .
C6 N1 C2 N3 177.7(3) .
C6' N1 C2 N3 -174.8(3) .
C5 N1 C2 C7 -177.7(2) .
C6 N1 C2 C7 -0.1(5) .
C6' N1 C2 C7 7.4(4) .
N1 C2 N3 C4 0.1(2) .
C7 C2 N3 C4 177.9(2) .
N1 C2 N3 C8 174.82(17) .
C7 C2 N3 C8 -7.4(3) .
C2 N3 C4 C5 -0.2(2) .
C8 N3 C4 C5 -175.04(18) .
N3 C4 C5 N1 0.2(2) .
C2 N1 C5 C4 -0.2(3) .
C6 N1 C5 C4 -178.4(2) .
C6' N1 C5 C4 172.5(4) .
C2 N3 C8 C9 -78.5(2) .
C4 N3 C8 C9 95.4(2) .
N3 C8 C9 C10 -64.2(2) .
C8 C9 C10 C11 178.79(18) .
C9 C10 C11 C11 178.6(2) 3_565
